data_1506775
loop_
_publ_author_name
'Cleary, Pamela A.'
'Woerpel, K. A.'

_publ_section_title
;
 Metal-catalyzed rearrangement of homoallylic ethers to silylmethyl
 allylic silanes in the presence of a Di-tert-butylsilylene source.
;
_journal_issue 24
_journal_name_full 'Organic letters'
_journal_page_first 5531
_journal_page_last 5533
_journal_paper_doi 10.1021/ol052456x
_journal_volume 7
_journal_year 2005
_chemical_formula_sum 'C27 H60 O Si3'
_chemical_formula_weight 485.02
_chemical_name_systematic
; 
 ? 
;
_space_group_IT_number 4
_symmetry_cell_setting monoclinic
_symmetry_space_group_name_Hall 'P 2yb'
_symmetry_space_group_name_H-M 'P 1 21 1'
_atom_sites_solution_hydrogens geom
_atom_sites_solution_primary direct
_atom_sites_solution_secondary difmap
_audit_creation_method SHELXTL
_cell_angle_alpha 90.00
_cell_angle_beta 95.604(2)
_cell_angle_gamma 90.00
_cell_formula_units_Z 2
_cell_length_a 9.2671(13)
_cell_length_b 14.343(2)
_cell_length_c 12.2312(17)
_cell_measurement_temperature 163(2)
_cell_volume 1618.0(4)
_computing_cell_refinement 'Bruker SMART/SAINT'
_computing_data_collection 'Bruker SMART'
_computing_data_reduction 'Bruker SAINT'
_computing_molecular_graphics 'Bruker SHELXTL'
_computing_publication_material 'Bruker SHELXTL'
_computing_structure_refinement 'Bruker SHELXTL'
_computing_structure_solution 'Bruker SHELXTL'
_diffrn_ambient_temperature 163(2)
_diffrn_measured_fraction_theta_full 0.992
_diffrn_measured_fraction_theta_max 0.992
_diffrn_measurement_device_type 'CCD area detector'
_diffrn_measurement_method 'phi and omega scans'
_diffrn_radiation_monochromator graphite
_diffrn_radiation_source 'normal-focus sealed tube'
_diffrn_radiation_type MoK\a
_diffrn_radiation_wavelength 0.71073
_diffrn_reflns_av_R_equivalents 0.0212
_diffrn_reflns_av_sigmaI/netI 0.0253
_diffrn_reflns_limit_h_max 10
_diffrn_reflns_limit_h_min -10
_diffrn_reflns_limit_k_max 16
_diffrn_reflns_limit_k_min -16
_diffrn_reflns_limit_l_max 14
_diffrn_reflns_limit_l_min -14
_diffrn_reflns_number 13389
_diffrn_reflns_theta_full 24.71
_diffrn_reflns_theta_max 24.71
_diffrn_reflns_theta_min 1.67
_diffrn_standards_decay_% '< 1.0'
_diffrn_standards_interval_count 'initial 50 frames recollected'
_diffrn_standards_number '50 frames'
_exptl_absorpt_coefficient_mu 0.162
_exptl_absorpt_correction_type multi-scan
_exptl_absorpt_process_details 'Bruker SADABS'
_exptl_crystal_colour colorless
_exptl_crystal_density_diffrn 0.996
_exptl_crystal_density_meas ?
_exptl_crystal_density_method 'not measured'
_exptl_crystal_description irregular
_exptl_crystal_F_000 544
_exptl_crystal_size_max 0.50
_exptl_crystal_size_mid 0.41
_exptl_crystal_size_min 0.25
_refine_diff_density_max 1.225
_refine_diff_density_min -0.687
_refine_diff_density_rms 0.102
_refine_ls_abs_structure_details 'Flack H D (1983), Acta Cryst. A39, 876-881'
_refine_ls_abs_structure_Flack 0.3(4)
_refine_ls_extinction_method none
_refine_ls_goodness_of_fit_ref 1.094
_refine_ls_hydrogen_treatment constr
_refine_ls_matrix_type full
_refine_ls_number_parameters 186
_refine_ls_number_reflns 5425
_refine_ls_number_restraints 1
_refine_ls_restrained_S_all 1.094
_refine_ls_R_factor_all 0.1215
_refine_ls_R_factor_gt 0.1043
_refine_ls_shift/su_max 0.007
_refine_ls_shift/su_mean 0.001
_refine_ls_structure_factor_coef Fsqd
_refine_ls_weighting_details 'calc w=1/[\s^2^(Fo^2^)+(0.1296P)^2^+4.8864P] where P=(Fo^2^+2Fc^2^)/3'
_refine_ls_weighting_scheme calc
_refine_ls_wR_factor_gt 0.2569
_refine_ls_wR_factor_ref 0.2778
_reflns_number_gt 4708
_reflns_number_total 5425
_reflns_threshold_expression >2sigma(I)
_cod_data_source_file ol052456xsi20051014_011959.cif
_cod_data_source_block kaw70a
_cod_depositor_comments
;
The following automatic conversions were performed:

'_symmetry_cell_setting' value 'Monoclinic' changed to 'monoclinic'
according to /home/saulius/struct/CIF-dictionaries/cif_core.dic
dictionary named 'cif_core.dic' version 2.4.1 from 2010-06-29.

Automatic conversion script
Id: cif_fix_values 1715 2011-07-08 13:25:40Z adriana 

The following automatic conversions were performed:

'_exptl_crystal_density_meas' value 'n/a' was changed to '?' - the
value is perceived as not measured.

Automatic conversion script
Id: cif_fix_values 3008 2015-01-20 13:52:24Z robertas 
;
_cod_original_cell_volume 1617.9(4)
_cod_original_sg_symbol_H-M P2(1)
_cod_database_code 1506775

loop_
_symmetry_equiv_pos_as_xyz
'x, y, z'
'-x, y+1/2, -z'

loop_
_atom_site_label
_atom_site_type_symbol
_atom_site_fract_x
_atom_site_fract_y
_atom_site_fract_z
_atom_site_U_iso_or_equiv
_atom_site_adp_type
_atom_site_occupancy
_atom_site_symmetry_multiplicity
_atom_site_calc_flag
_atom_site_refinement_flags
_atom_site_disorder_assembly
_atom_site_disorder_group
Si1A Si 0.2863(4) 0.7179(3) 0.1416(3) 0.0104(12) Uiso 0.50 1 d P A 1
O1A O 0.2783(13) 0.7404(8) 0.0169(9) 0.027(3) Uiso 0.50 1 d P A 1
Si2A Si 0.7065(4) 0.7131(3) 0.3978(3) 0.0163(10) Uiso 0.50 1 d P A 1
C1A C 0.5190(14) 0.7545(11) 0.3199(10) 0.024(3) Uiso 0.50 1 d P A 1
H1AA H 0.4396 0.7390 0.3655 0.028 Uiso 0.50 1 calc PR A 1
H1AB H 0.5207 0.8230 0.3109 0.028 Uiso 0.50 1 calc PR A 1
C2A C 0.4857(17) 0.7062(14) 0.2000(12) 0.029(4) Uiso 0.50 1 d P A 1
H2AA H 0.5054 0.6380 0.2102 0.035 Uiso 0.50 1 calc PR A 1
C3A C 0.594(2) 0.7427(14) 0.1255(16) 0.032(5) Uiso 0.50 1 d P A 1
C4A C 0.6375(14) 0.8233(10) 0.1046(11) 0.031(3) Uiso 0.50 1 d P A 1
H4AA H 0.7076 0.8315 0.0537 0.037 Uiso 0.50 1 calc PR A 1
H4AB H 0.6000 0.8759 0.1396 0.037 Uiso 0.50 1 calc PR A 1
C5A C 0.6509(18) 0.6577(12) 0.0718(14) 0.047(4) Uiso 0.50 1 d P A 1
H5AA H 0.7198 0.6768 0.0201 0.070 Uiso 0.50 1 calc PR A 1
H5AB H 0.5700 0.6241 0.0321 0.070 Uiso 0.50 1 calc PR A 1
H5AC H 0.6999 0.6170 0.1281 0.070 Uiso 0.50 1 calc PR A 1
Si1B Si 0.2869(6) 0.7365(3) 0.1515(4) 0.030(2) Uiso 0.50 1 d P A 2
O1B O 0.2835(11) 0.7140(7) 0.0066(8) 0.018(3) Uiso 0.50 1 d P A 2
Si2B Si 0.7060(6) 0.7429(3) 0.3955(4) 0.0268(13) Uiso 0.50 1 d P A 2
C1B C 0.5194(15) 0.6966(11) 0.3211(11) 0.027(3) Uiso 0.50 1 d P A 2
H1BA H 0.5243 0.6281 0.3125 0.033 Uiso 0.50 1 calc PR A 2
H1BB H 0.4400 0.7109 0.3670 0.033 Uiso 0.50 1 calc PR A 2
C2B C 0.4877(12) 0.7415(10) 0.2097(10) 0.013(3) Uiso 0.50 1 d P A 2
H2BA H 0.5067 0.8093 0.2235 0.015 Uiso 0.50 1 calc PR A 2
C3B C 0.5943(15) 0.7139(10) 0.1230(11) 0.012(3) Uiso 0.50 1 d P A 2
C4B C 0.6530(18) 0.7837(12) 0.0683(13) 0.044(4) Uiso 0.50 1 d P A 2
H4BA H 0.7212 0.7701 0.0173 0.053 Uiso 0.50 1 calc PR A 2
H4BB H 0.6262 0.8465 0.0807 0.053 Uiso 0.50 1 calc PR A 2
C5B C 0.6304(15) 0.6129(10) 0.1086(11) 0.037(3) Uiso 0.50 1 d P A 2
H5BA H 0.6995 0.6070 0.0533 0.055 Uiso 0.50 1 calc PR A 2
H5BB H 0.5417 0.5784 0.0843 0.055 Uiso 0.50 1 calc PR A 2
H5BC H 0.6734 0.5874 0.1786 0.055 Uiso 0.50 1 calc PR A 2
C6 C 0.1905(8) 0.8370(6) 0.1831(6) 0.0381(16) Uiso 1 1 d . . .
C7 C 0.0354(8) 0.8456(6) 0.1607(7) 0.0596(19) Uiso 1 1 d . A .
H7A H 0.0045 0.9067 0.1857 0.089 Uiso 1 1 calc R . .
H7B H -0.0121 0.7964 0.1997 0.089 Uiso 1 1 calc R . .
H7C H 0.0084 0.8395 0.0816 0.089 Uiso 1 1 calc R . .
C8 C 0.1633(9) 0.8409(6) 0.3010(6) 0.0538(18) Uiso 1 1 d . A .
H8A H 0.1138 0.8993 0.3155 0.081 Uiso 1 1 calc R . .
H8B H 0.2558 0.8379 0.3470 0.081 Uiso 1 1 calc R . .
H8C H 0.1023 0.7881 0.3181 0.081 Uiso 1 1 calc R . .
C9 C 0.2665(10) 0.9249(6) 0.1443(7) 0.053(2) Uiso 1 1 d . A .
H9A H 0.2138 0.9805 0.1647 0.079 Uiso 1 1 calc R . .
H9B H 0.2677 0.9229 0.0643 0.079 Uiso 1 1 calc R . .
H9C H 0.3662 0.9272 0.1792 0.079 Uiso 1 1 calc R . .
C10 C 0.1935(8) 0.6133(6) 0.1902(6) 0.0354(16) Uiso 1 1 d . . .
C11 C 0.2232(10) 0.5950(6) 0.3184(7) 0.061(2) Uiso 1 1 d . A .
H11A H 0.1739 0.5376 0.3374 0.092 Uiso 1 1 calc R . .
H11B H 0.1864 0.6476 0.3587 0.092 Uiso 1 1 calc R . .
H11C H 0.3278 0.5885 0.3383 0.092 Uiso 1 1 calc R . .
C12 C 0.0390(8) 0.6139(5) 0.1110(6) 0.0506(17) Uiso 1 1 d . A .
H12A H -0.0181 0.5590 0.1271 0.076 Uiso 1 1 calc R . .
H12B H 0.0588 0.6126 0.0338 0.076 Uiso 1 1 calc R . .
H12C H -0.0154 0.6705 0.1251 0.076 Uiso 1 1 calc R . .
C13 C 0.2725(9) 0.5305(6) 0.1444(6) 0.045(2) Uiso 1 1 d . A .
H13A H 0.2277 0.4722 0.1660 0.067 Uiso 1 1 calc R . .
H13B H 0.3747 0.5315 0.1739 0.067 Uiso 1 1 calc R . .
H13C H 0.2656 0.5346 0.0641 0.067 Uiso 1 1 calc R . .
Si3A Si 0.2562(4) 0.7715(3) -0.1156(3) 0.0333(9) Uiso 0.50 1 d P A 1
C14A C 0.4308(19) 0.8223(13) -0.1862(15) 0.055(5) Uiso 0.50 1 d P A 1
H14A H 0.4588 0.8829 -0.1535 0.082 Uiso 0.50 1 calc PR A 1
H14B H 0.4054 0.8299 -0.2653 0.082 Uiso 0.50 1 calc PR A 1
H14C H 0.5120 0.7786 -0.1735 0.082 Uiso 0.50 1 calc PR A 1
C15A C 0.0799(15) 0.8327(11) -0.1425(11) 0.045(3) Uiso 0.50 1 d P A 1
H15A H 0.0062 0.8002 -0.1046 0.068 Uiso 0.50 1 calc PR A 1
H15B H 0.0507 0.8333 -0.2217 0.068 Uiso 0.50 1 calc PR A 1
H15C H 0.0898 0.8969 -0.1153 0.068 Uiso 0.50 1 calc PR A 1
C16A C 0.2778(17) 0.6660(11) -0.2119(12) 0.039(3) Uiso 0.50 1 d P A 1
C17A C 0.4263(16) 0.6183(12) -0.1778(12) 0.042(3) Uiso 0.50 1 d P A 1
H17A H 0.4383 0.5647 -0.2258 0.064 Uiso 0.50 1 calc PR A 1
H17B H 0.4292 0.5970 -0.1014 0.064 Uiso 0.50 1 calc PR A 1
H17C H 0.5048 0.6630 -0.1846 0.064 Uiso 0.50 1 calc PR A 1
C18A C 0.1713(19) 0.5915(12) -0.1900(14) 0.054(4) Uiso 0.50 1 d P A 1
H18A H 0.1804 0.5393 -0.2406 0.081 Uiso 0.50 1 calc PR A 1
H18B H 0.0727 0.6168 -0.2010 0.081 Uiso 0.50 1 calc PR A 1
H18C H 0.1910 0.5696 -0.1141 0.081 Uiso 0.50 1 calc PR A 1
C19A C 0.2653(15) 0.7048(10) -0.3286(11) 0.029(3) Uiso 0.50 1 d P A 1
H19A H 0.2724 0.6536 -0.3808 0.043 Uiso 0.50 1 calc PR A 1
H19B H 0.3439 0.7494 -0.3358 0.043 Uiso 0.50 1 calc PR A 1
H19C H 0.1717 0.7363 -0.3441 0.043 Uiso 0.50 1 calc PR A 1
Si3B Si 0.2575(4) 0.6789(3) -0.1162(3) 0.0319(9) Uiso 0.50 1 d P A 2
C14B C 0.3768(18) 0.5838(12) -0.1446(13) 0.049(4) Uiso 0.50 1 d P A 2
H14D H 0.4779 0.6031 -0.1271 0.073 Uiso 0.50 1 calc PR A 2
H14E H 0.3607 0.5670 -0.2225 0.073 Uiso 0.50 1 calc PR A 2
H14F H 0.3565 0.5297 -0.0996 0.073 Uiso 0.50 1 calc PR A 2
C15B C 0.0550(18) 0.6436(12) -0.1457(13) 0.059(4) Uiso 0.50 1 d P A 2
H15D H 0.0347 0.5902 -0.0996 0.089 Uiso 0.50 1 calc PR A 2
H15E H 0.0349 0.6266 -0.2233 0.089 Uiso 0.50 1 calc PR A 2
H15F H -0.0067 0.6962 -0.1290 0.089 Uiso 0.50 1 calc PR A 2
C16B C 0.2781(16) 0.7797(11) -0.2089(12) 0.034(3) Uiso 0.50 1 d P A 2
C17B C 0.4069(19) 0.8543(13) -0.1463(14) 0.055(4) Uiso 0.50 1 d P A 2
H17D H 0.4199 0.9074 -0.1948 0.082 Uiso 0.50 1 calc PR A 2
H17E H 0.4991 0.8210 -0.1315 0.082 Uiso 0.50 1 calc PR A 2
H17F H 0.3748 0.8768 -0.0770 0.082 Uiso 0.50 1 calc PR A 2
C18B C 0.1487(17) 0.8531(11) -0.1980(13) 0.046(4) Uiso 0.50 1 d P A 2
H18D H 0.1606 0.9066 -0.2462 0.069 Uiso 0.50 1 calc PR A 2
H18E H 0.1514 0.8745 -0.1217 0.069 Uiso 0.50 1 calc PR A 2
H18F H 0.0554 0.8229 -0.2195 0.069 Uiso 0.50 1 calc PR A 2
C19B C 0.2654(19) 0.7542(14) -0.3315(15) 0.045(4) Uiso 0.50 1 d P A 2
H19D H 0.2798 0.8102 -0.3751 0.067 Uiso 0.50 1 calc PR A 2
H19E H 0.1690 0.7283 -0.3530 0.067 Uiso 0.50 1 calc PR A 2
H19F H 0.3395 0.7078 -0.3446 0.067 Uiso 0.50 1 calc PR A 2
C20 C 0.7326(9) 0.6138(6) 0.4779(6) 0.0468(19) Uiso 1 1 d . . .
C21 C 0.6242(10) 0.5978(7) 0.5613(7) 0.059(2) Uiso 1 1 d . A .
H21A H 0.6424 0.5370 0.5965 0.088 Uiso 1 1 calc R . .
H21B H 0.5256 0.5991 0.5241 0.088 Uiso 1 1 calc R . .
H21C H 0.6345 0.6470 0.6171 0.088 Uiso 1 1 calc R . .
C22 C 0.8874(11) 0.6031(8) 0.5222(8) 0.075(3) Uiso 1 1 d . A .
H22A H 0.9004 0.5433 0.5606 0.112 Uiso 1 1 calc R . .
H22B H 0.9144 0.6540 0.5735 0.112 Uiso 1 1 calc R . .
H22C H 0.9490 0.6050 0.4615 0.112 Uiso 1 1 calc R . .
C23 C 0.6886(11) 0.5433(7) 0.3836(8) 0.072(2) Uiso 1 1 d . A .
H23A H 0.6966 0.4796 0.4125 0.108 Uiso 1 1 calc R . .
H23B H 0.7532 0.5507 0.3253 0.108 Uiso 1 1 calc R . .
H23C H 0.5883 0.5552 0.3536 0.108 Uiso 1 1 calc R . .
C24 C 0.7343(9) 0.8383(6) 0.4777(6) 0.0486(19) Uiso 1 1 d . . .
C25 C 0.8830(11) 0.8380(8) 0.5513(8) 0.075(3) Uiso 1 1 d . A .
H25A H 0.8967 0.8980 0.5891 0.113 Uiso 1 1 calc R . .
H25B H 0.9621 0.8278 0.5050 0.113 Uiso 1 1 calc R . .
H25C H 0.8831 0.7878 0.6057 0.113 Uiso 1 1 calc R . .
C26 C 0.6164(11) 0.8534(8) 0.5583(8) 0.071(3) Uiso 1 1 d . A .
H26A H 0.6317 0.9139 0.5950 0.107 Uiso 1 1 calc R . .
H26B H 0.6230 0.8036 0.6135 0.107 Uiso 1 1 calc R . .
H26C H 0.5201 0.8523 0.5173 0.107 Uiso 1 1 calc R . .
C27 C 0.7447(11) 0.9297(6) 0.4104(8) 0.067(2) Uiso 1 1 d . A .
H27A H 0.7588 0.9828 0.4608 0.101 Uiso 1 1 calc R . .
H27B H 0.6550 0.9384 0.3621 0.101 Uiso 1 1 calc R . .
H27C H 0.8269 0.9255 0.3660 0.101 Uiso 1 1 calc R . .

loop_
_atom_type_symbol
_atom_type_description
_atom_type_scat_dispersion_real
_atom_type_scat_dispersion_imag
_atom_type_scat_source
C C 0.0033 0.0016 'International Tables Vol C Tables 4.2.6.8 and 6.1.1.4'
H H 0.0000 0.0000 'International Tables Vol C Tables 4.2.6.8 and 6.1.1.4'
O O 0.0106 0.0060 'International Tables Vol C Tables 4.2.6.8 and 6.1.1.4'
Si Si 0.0817 0.0704 'International Tables Vol C Tables 4.2.6.8 and 6.1.1.4'

loop_
_geom_angle_atom_site_label_1
_geom_angle_atom_site_label_2
_geom_angle_atom_site_label_3
_geom_angle
O1A Si1A C10 120.2(6)
O1A Si1A C2A 109.6(6)
C10 Si1A C2A 105.6(6)
O1A Si1A C6 95.2(5)
C10 Si1A C6 112.1(3)
C2A Si1A C6 114.3(6)
Si1A O1A Si3A 174.4(9)
C20 Si2A C1A 125.7(6)
C20 Si2A C24 116.5(3)
C1A Si2A C24 91.7(5)
C2A C1A Si2A 112.7(9)
C3A C2A C1A 108.5(14)
C3A C2A Si1A 114.6(12)
C1A C2A Si1A 112.9(10)
C4A C3A C5A 121.6(18)
C4A C3A C2A 133.1(19)
C5A C3A C2A 105.2(16)
C6 Si1B O1B 113.7(5)
C6 Si1B C2B 112.4(6)
O1B Si1B C2B 107.1(6)
C6 Si1B C10 115.0(4)
O1B Si1B C10 96.1(4)
C2B Si1B C10 111.3(5)
Si3B O1B Si1B 168.6(6)
C24 Si2B C1B 128.0(6)
C24 Si2B C20 114.7(4)
C1B Si2B C20 88.9(6)
C2B C1B Si2B 110.8(9)
C1B C2B C3B 115.0(10)
C1B C2B Si1B 114.4(8)
C3B C2B Si1B 113.0(9)
C4B C3B C5B 123.6(13)
C4B C3B C2B 117.4(14)
C5B C3B C2B 119.0(12)
C7 C6 C8 85.4(6)
C7 C6 C9 110.4(7)
C8 C6 C9 113.2(7)
C7 C6 Si1B 123.1(6)
C8 C6 Si1B 112.4(6)
C9 C6 Si1B 110.3(5)
C7 C6 Si1A 118.7(6)
C8 C6 Si1A 113.3(5)
C9 C6 Si1A 113.0(5)
Si1B C6 Si1A 4.4(3)
C6 C7 C8 48.3(4)
C6 C8 C7 46.3(4)
C13 C10 C11 100.9(6)
C13 C10 C12 102.0(6)
C11 C10 C12 129.7(6)
C13 C10 Si1A 104.9(5)
C11 C10 Si1A 114.1(5)
C12 C10 Si1A 102.2(5)
C13 C10 Si1B 111.0(5)
C11 C10 Si1B 109.6(5)
C12 C10 Si1B 102.9(5)
Si1A C10 Si1B 6.6(2)
O1A Si3A C15A 108.7(6)
O1A Si3A C16A 111.7(6)
C15A Si3A C16A 113.8(7)
O1A Si3A C14A 118.5(7)
C15A Si3A C14A 118.5(7)
C16A Si3A C14A 83.6(7)
C18A C16A C19A 115.9(13)
C18A C16A C17A 102.7(13)
C19A C16A C17A 113.3(12)
C18A C16A Si3A 109.8(11)
C19A C16A Si3A 106.3(10)
C17A C16A Si3A 108.7(10)
O1B Si3B C14B 112.5(7)
O1B Si3B C16B 108.5(6)
C14B Si3B C16B 111.6(7)
O1B Si3B C15B 108.3(6)
C14B Si3B C15B 111.4(8)
C16B Si3B C15B 104.1(7)
C19B C16B C18B 104.5(13)
C19B C16B C17B 124.4(13)
C18B C16B C17B 92.7(12)
C19B C16B Si3B 114.0(11)
C18B C16B Si3B 109.6(10)
C17B C16B Si3B 108.6(9)
C22 C20 C21 114.6(7)
C22 C20 C23 112.0(7)
C21 C20 C23 104.9(7)
C22 C20 Si2A 111.5(6)
C21 C20 Si2A 116.1(6)
C23 C20 Si2A 95.9(6)
C22 C20 Si2B 109.1(6)
C21 C20 Si2B 113.6(6)
C23 C20 Si2B 101.9(6)
Si2A C20 Si2B 6.0(2)
C27 C24 C26 107.5(8)
C27 C24 C25 102.1(8)
C26 C24 C25 105.6(7)
C27 C24 Si2B 112.2(6)
C26 C24 Si2B 114.2(7)
C25 C24 Si2B 114.3(7)
C27 C24 Si2A 119.8(6)
C26 C24 Si2A 111.2(7)
C25 C24 Si2A 109.5(6)
Si2B C24 Si2A 7.8(2)

loop_
_geom_bond_atom_site_label_1
_geom_bond_atom_site_label_2
_geom_bond_distance
Si1A O1A 1.553(12)
Si1A C10 1.855(8)
Si1A C2A 1.922(16)
Si1A C6 2.014(9)
O1A Si3A 1.675(11)
Si2A C20 1.732(9)
Si2A C1A 1.989(14)
Si2A C24 2.049(10)
C1A C2A 1.62(2)
C2A C3A 1.52(2)
C3A C4A 1.26(2)
C3A C5A 1.50(2)
Si1B C6 1.759(9)
Si1B O1B 1.799(12)
Si1B C2B 1.928(13)
Si1B C10 2.042(9)
O1B Si3B 1.580(11)
Si2B C24 1.703(10)
Si2B C1B 1.988(16)
Si2B C20 2.111(10)
C1B C2B 1.510(17)
C2B C3B 1.569(17)
C3B C4B 1.35(2)
C3B C5B 1.50(2)
C6 C7 1.441(10)
C6 C8 1.489(10)
C6 C9 1.542(11)
C7 C8 1.988(12)
C10 C13 1.530(11)
C10 C11 1.588(10)
C10 C12 1.648(10)
Si3A C15A 1.855(15)
Si3A C16A 1.939(16)
Si3A C14A 2.041(17)
C16A C18A 1.50(2)
C16A C19A 1.53(2)
C16A C17A 1.56(2)
Si3B C14B 1.812(16)
Si3B C16B 1.859(15)
Si3B C15B 1.943(17)
C16B C19B 1.54(2)
C16B C18B 1.61(2)
C16B C17B 1.72(2)
C20 C22 1.491(12)
C20 C21 1.517(11)
C20 C23 1.558(12)
C24 C27 1.557(12)
C24 C26 1.557(12)
C24 C25 1.571(12)
